data_7226598
loop_
_publ_author_name
'G\'omez, Ver\'onica'
'Fuhr, Olaf'
'Ruben, Mario'

_publ_section_title
;
 Structural diversity in substituted-pyridinium iodo- and bromoplumbates:
 a matter of halide and temperature
;
_journal_issue 42
_journal_name_full CrystEngComm
_journal_page_first 8207
_journal_paper_doi 10.1039/C6CE01684G
_journal_volume 18
_journal_year 2016
_chemical_absolute_configuration ad
_chemical_formula_moiety '0.5(Br6 Pb2), C5 H5 Br N'
_chemical_formula_sum 'C5 H5 Br4 N Pb'
_chemical_formula_weight 605.93
_chemical_name_systematic
;
 ?
;
_space_group_crystal_system orthorhombic
_space_group_IT_number 29
_space_group_name_Hall 'P 2c -2ac'
_space_group_name_H-M_alt 'P c a 21'
_symmetry_space_group_name_Hall 'P 2c -2ac'
_symmetry_space_group_name_H-M 'P c a 21'
_atom_sites_solution_hydrogens geom
_atom_sites_solution_primary dual
_audit_creation_date 2016-08-29
_audit_creation_method
;
Olex2 1.2
(compiled 2016.08.25 svn.r3337 for OlexSys, GUI svn.r5221)
;
_audit_update_record
;
2016-08-30 deposited with the CCDC.
2016-09-20 downloaded from the CCDC.
;
_cell_angle_alpha 90
_cell_angle_beta 90
_cell_angle_gamma 90
_cell_formula_units_Z 8
_cell_length_a 20.1312(7)
_cell_length_b 8.0508(3)
_cell_length_c 13.6068(7)
_cell_measurement_reflns_used 15060
_cell_measurement_temperature 180.15
_cell_measurement_theta_max 26.18
_cell_measurement_theta_min 2.52
_cell_volume 2205.28(16)
_computing_molecular_graphics 'Olex2 (Dolomanov et al., 2009)'
_computing_publication_material 'Olex2 (Dolomanov et al., 2009)'
_computing_structure_refinement 'ShelXL (Sheldrick, 2015)'
_computing_structure_solution 'ShelXD (Sheldrick, 2008)'
_diffrn_ambient_temperature 180.15
_diffrn_detector 'image plate (34 cm diameter)'
_diffrn_detector_area_resol_mean 6.67
_diffrn_detector_type STOE
_diffrn_measured_fraction_theta_full 0.964
_diffrn_measured_fraction_theta_max 0.996
_diffrn_measurement_device '2-circle goniometer'
_diffrn_measurement_device_type 'Stoe IPDS2T'
_diffrn_measurement_method 'rotation method'
_diffrn_radiation_collimation '0.5 mm diameter, monocapillary'
_diffrn_radiation_monochromator 'plane graphite'
_diffrn_radiation_probe x-ray
_diffrn_radiation_type MoK\a
_diffrn_radiation_wavelength 0.71073
_diffrn_reflns_av_R_equivalents 0.0439
_diffrn_reflns_av_unetI/netI 0.0268
_diffrn_reflns_Laue_measured_fraction_full 0.964
_diffrn_reflns_Laue_measured_fraction_max 0.996
_diffrn_reflns_limit_h_max 24
_diffrn_reflns_limit_h_min -21
_diffrn_reflns_limit_k_max 9
_diffrn_reflns_limit_k_min -9
_diffrn_reflns_limit_l_max 16
_diffrn_reflns_limit_l_min -16
_diffrn_reflns_number 16435
_diffrn_reflns_point_group_measured_fraction_full 0.941
_diffrn_reflns_point_group_measured_fraction_max 0.974
_diffrn_reflns_theta_full 26.000
_diffrn_reflns_theta_max 25.608
_diffrn_reflns_theta_min 2.517
_diffrn_source 'sealed X-ray tube, 12 x 0.4 mm long-fine focus'
_diffrn_source_current 40
_diffrn_source_power 2.000
_diffrn_source_target Mo
_diffrn_source_type 'sealed X-ray tube'
_diffrn_source_voltage 50
_exptl_absorpt_coefficient_mu 29.740
_exptl_absorpt_correction_T_max 0.2008
_exptl_absorpt_correction_T_min 0.0124
_exptl_absorpt_correction_type integration
_exptl_crystal_colour colourless
_exptl_crystal_colour_primary colourless
_exptl_crystal_density_diffrn 3.650
_exptl_crystal_description plate
_exptl_crystal_F_000 2112
_exptl_crystal_size_max 0.39
_exptl_crystal_size_mid 0.37
_exptl_crystal_size_min 0.1
_refine_diff_density_max 1.330
_refine_diff_density_min -1.031
_refine_diff_density_rms 0.196
_refine_ls_abs_structure_details
;
 Classical Flack method preferred over Parsons because s.u. lower.
;
_refine_ls_abs_structure_Flack 0.049(19)
_refine_ls_extinction_coef 0.00152(9)
_refine_ls_extinction_expression Fc^*^=kFc[1+0.001xFc^2^\l^3^/sin(2\q)]^-1/4^
_refine_ls_extinction_method SHELXL
_refine_ls_goodness_of_fit_ref 1.022
_refine_ls_hydrogen_treatment constr
_refine_ls_matrix_type full
_refine_ls_number_parameters 194
_refine_ls_number_reflns 4064
_refine_ls_number_restraints 1
_refine_ls_restrained_S_all 1.022
_refine_ls_R_factor_all 0.0315
_refine_ls_R_factor_gt 0.0273
_refine_ls_shift/su_max 0.001
_refine_ls_shift/su_mean 0.000
_refine_ls_structure_factor_coef Fsqd
_refine_ls_weighting_details 'w=1/[\s^2^(Fo^2^)+(0.0458P)^2^] where P=(Fo^2^+2Fc^2^)/3'
_refine_ls_weighting_scheme calc
_refine_ls_wR_factor_gt 0.0642
_refine_ls_wR_factor_ref 0.0656
_reflns_Friedel_coverage 0.869
_reflns_Friedel_fraction_full 0.917
_reflns_Friedel_fraction_max 0.950
_reflns_number_gt 3656
_reflns_number_total 4064
_reflns_threshold_expression 'I > 2\s(I)'
_cod_data_source_file c6ce01684g2.cif
_cod_data_source_block vp_61bis
_cod_depositor_comments 'Adding full bibliography for 7226587--7226601.cif.'
_cod_original_cell_volume 2205.29(16)
_cod_database_code 7226598
_shelxl_version_number 2014-3
_shelx_space_group_comment
;
The symmetry employed for this shelxl refinement is uniquely defined
by the following loop, which should always be used as a source of
symmetry information in preference to the above space-group names.
They are only intended as comments.
;
_olex2_refinement_description
;
1. Fixed Uiso
 At 1.2 times of:
  All C(H) groups, All N(H) groups
2. Uiso/Uaniso restraints and constraints
Uanis(C9) = Uanis(C6)
3.a Aromatic/amide H refined with riding coordinates:
 C1AA(H1AA), C0AA(H0AA), N7(H7), C13(H13), C15(H15), C2(H2), C9(H9), C6(H6),
 C8(H8), N12(H12)
;
_olex2_submission_special_instructions 'No special instructions were received'

loop_
_space_group_symop_operation_xyz
'x, y, z'
'-x, -y, z+1/2'
'-x+1/2, y, z+1/2'
'x+1/2, -y, z'

loop_
_atom_site_label
_atom_site_type_symbol
_atom_site_fract_x
_atom_site_fract_y
_atom_site_fract_z
_atom_site_U_iso_or_equiv
_atom_site_adp_type
_atom_site_occupancy
_atom_site_site_symmetry_order
_atom_site_calc_flag
_atom_site_refinement_flags_posn
Pb01 Pb 0.63233(3) 0.69745(5) 0.30137(5) 0.02245(14) Uani 1 1 d .
Pb02 Pb 0.61734(3) 0.19711(5) 0.30712(5) 0.02256(14) Uani 1 1 d .
Br03 Br 0.54331(17) 0.50053(16) 0.1843(3) 0.0291(7) Uani 1 1 d .
Br06 Br 0.72990(8) 0.39357(15) 0.25316(12) 0.0250(3) Uani 1 1 d .
Br07 Br 0.52024(8) 0.89699(16) 0.35674(12) 0.0241(3) Uani 1 1 d .
Br08 Br 0.60054(16) 0.4811(2) 0.4655(2) 0.0263(5) Uani 1 1 d .
Br09 Br 0.64910(17) 0.9818(2) 0.1415(2) 0.0258(5) Uani 1 1 d .
Br1 Br 0.81570(8) 0.71895(17) 0.19244(13) 0.0306(3) Uani 1 1 d .
C1AA C 0.9292(9) 0.8886(19) 0.1232(12) 0.029(3) Uani 1 1 d .
H1AA H 0.9450 0.7813 0.1059 0.034 Uiso 1 1 calc R
C0AA C 0.8437(9) 1.059(2) 0.1917(15) 0.032(4) Uani 1 1 d .
H0AA H 0.8011 1.0706 0.2211 0.038 Uiso 1 1 calc R
C16 C 0.8687(8) 0.905(2) 0.1659(11) 0.024(3) Uani 1 1 d .
Br0A Br 0.70522(18) -0.00083(15) 0.4249(3) 0.0286(7) Uani 1 1 d .
N7 N 0.9445(8) 1.1744(17) 0.1318(11) 0.035(3) Uani 1 1 d .
H7 H 0.9697 1.2622 0.1226 0.042 Uiso 1 1 calc R
C13 C 0.8835(9) 1.1968(18) 0.1728(12) 0.032(3) Uani 1 1 d .
H13 H 0.8682 1.3053 0.1884 0.038 Uiso 1 1 calc R
C15 C 0.9680(13) 1.026(2) 0.1048(17) 0.034(4) Uani 1 1 d .
H15 H 1.0101 1.0158 0.0739 0.041 Uiso 1 1 calc R
Br1A Br 0.42988(9) 1.22395(17) 0.40837(13) 0.0302(3) Uani 1 1 d .
C1 C 0.3803(8) 1.4130(18) 0.4394(11) 0.021(3) Uani 1 1 d .
C2 C 0.4060(9) 1.569(2) 0.4223(14) 0.028(4) Uani 1 1 d .
H2 H 0.4488 1.5815 0.3936 0.034 Uiso 1 1 calc R
C9 C 0.3166(8) 1.394(2) 0.4792(12) 0.028(2) Uani 1 1 d .
H9 H 0.2986 1.2869 0.4922 0.033 Uiso 1 1 calc R
C6 C 0.2815(11) 1.534(2) 0.4985(15) 0.028(2) Uani 1 1 d .
H6 H 0.2372 1.5267 0.5219 0.033 Uiso 1 1 calc R
C8 C 0.3699(9) 1.7045(19) 0.4467(13) 0.034(4) Uani 1 1 d .
H8 H 0.3875 1.8128 0.4371 0.041 Uiso 1 1 calc R
N12 N 0.3093(7) 1.6842(15) 0.4845(10) 0.027(3) Uani 1 1 d .
H12 H 0.2865 1.7731 0.5011 0.032 Uiso 1 1 calc R

loop_
_atom_site_aniso_label
_atom_site_aniso_U_11
_atom_site_aniso_U_22
_atom_site_aniso_U_33
_atom_site_aniso_U_23
_atom_site_aniso_U_13
_atom_site_aniso_U_12
Pb01 0.0233(3) 0.0193(2) 0.0247(3) 0.0004(3) 0.0013(3) 0.00055(18)
Pb02 0.0237(3) 0.0190(2) 0.0250(3) 0.0007(3) 0.0017(3) -0.00135(18)
Br03 0.0320(19) 0.0250(12) 0.0303(17) -0.0030(5) -0.0083(16) 0.0017(5)
Br06 0.0233(7) 0.0210(5) 0.0307(7) 0.0013(6) 0.0051(6) -0.0016(5)
Br07 0.0226(7) 0.0204(5) 0.0294(7) -0.0013(6) 0.0039(6) -0.0001(5)
Br08 0.0290(13) 0.0271(7) 0.0226(12) 0.0018(7) 0.0037(10) 0.0008(7)
Br09 0.0308(13) 0.0249(7) 0.0215(12) -0.0008(7) 0.0019(10) -0.0002(7)
Br1 0.0294(8) 0.0255(7) 0.0368(8) -0.0003(6) 0.0025(7) -0.0078(6)
C1AA 0.034(9) 0.020(6) 0.033(8) 0.000(6) -0.003(7) 0.003(6)
C0AA 0.028(10) 0.029(9) 0.038(10) 0.000(7) 0.007(8) -0.001(7)
C16 0.024(9) 0.031(8) 0.016(7) 0.004(6) 0.001(6) -0.005(7)
Br0A 0.0320(19) 0.0239(12) 0.0298(17) 0.0046(5) -0.0079(16) -0.0030(5)
N7 0.044(9) 0.030(6) 0.031(7) 0.004(6) 0.002(6) -0.012(6)
C13 0.041(10) 0.023(7) 0.032(8) -0.004(6) -0.001(7) 0.004(6)
C15 0.026(9) 0.048(9) 0.028(9) 0.010(8) -0.005(7) -0.005(7)
Br1A 0.0310(8) 0.0251(6) 0.0343(8) 0.0007(6) 0.0010(7) 0.0073(6)
C1 0.025(9) 0.017(6) 0.022(7) -0.001(5) -0.004(7) 0.003(6)
C2 0.026(10) 0.028(8) 0.031(9) -0.003(6) 0.007(7) -0.002(7)
C9 0.023(6) 0.038(5) 0.023(6) 0.000(5) -0.001(5) -0.001(5)
C6 0.023(6) 0.038(5) 0.023(6) 0.000(5) -0.001(5) -0.001(5)
C8 0.039(10) 0.028(8) 0.036(9) 0.001(6) 0.001(7) -0.002(6)
N12 0.026(7) 0.027(6) 0.027(6) -0.001(5) 0.001(5) 0.009(5)

loop_
_atom_type_symbol
_atom_type_description
_atom_type_scat_dispersion_real
_atom_type_scat_dispersion_imag
_atom_type_scat_source
C C 0.0033 0.0016 'International Tables Vol C Tables 4.2.6.8 and 6.1.1.4'
H H 0.0000 0.0000 'International Tables Vol C Tables 4.2.6.8 and 6.1.1.4'
Br Br -0.2901 2.4595 'International Tables Vol C Tables 4.2.6.8 and 6.1.1.4'
N N 0.0061 0.0033 'International Tables Vol C Tables 4.2.6.8 and 6.1.1.4'
Pb Pb -3.3944 10.1111 'International Tables Vol C Tables 4.2.6.8 and 6.1.1.4'

loop_
_exptl_crystal_face_index_h
_exptl_crystal_face_index_k
_exptl_crystal_face_index_l
_exptl_crystal_face_perp_dist
10 0 0 0.1083
10 2 -1 0.1199
5 0 10 0.0503
10 -3 -2 0.1120
-7 10 0 0.1483
0 0 10 0.0281
-10 -3 0 0.1408
-5 1 -10 0.0553
-10 3 0 0.1066
-3 2 10 0.0599
-4 0 10 0.0470
-3 -1 10 0.0462
-1 -10 1 0.1452
2 -1 -10 0.0399
0 0 -1 0.0266
-1 1 -10 0.0465

loop_
_geom_angle_atom_site_label_1
_geom_angle_atom_site_label_2
_geom_angle_atom_site_label_3
_geom_angle
_geom_angle_site_symmetry_1
_geom_angle_site_symmetry_3
Br03 Pb01 Br06 81.24(6) . .
Br03 Pb01 Br08 87.59(9) . .
Br03 Pb01 Br09 94.83(9) . .
Br07 Pb01 Br03 87.94(7) . .
Br07 Pb01 Br06 164.28(4) . .
Br07 Pb01 Br08 87.74(6) . .
Br07 Pb01 Br09 81.95(6) . .
Br08 Pb01 Br06 80.49(6) . .
Br08 Pb01 Br09 169.30(9) . .
Br09 Pb01 Br06 110.17(6) . .
Br06 Pb02 Br07 164.12(4) . 1_545
Br06 Pb02 Br08 81.94(6) . .
Br06 Pb02 Br09 87.51(7) . 1_545
Br06 Pb02 Br0A 87.83(7) . .
Br08 Pb02 Br07 109.82(6) . 1_545
Br09 Pb02 Br07 81.21(6) 1_545 1_545
Br09 Pb02 Br08 168.88(9) 1_545 .
Br0A Pb02 Br07 80.70(6) . 1_545
Br0A Pb02 Br08 94.97(9) . .
Br0A Pb02 Br09 88.09(8) . 1_545
Pb02 Br06 Pb01 83.34(4) . .
Pb01 Br07 Pb02 83.47(4) . 1_565
Pb01 Br08 Pb02 83.44(8) . .
Pb02 Br09 Pb01 82.85(8) 1_565 .
C16 C1AA H1AA 119.7 . .
C16 C1AA C15 120.6(17) . .
C15 C1AA H1AA 119.7 . .
C16 C0AA H0AA 121.3 . .
C16 C0AA C13 117.3(17) . .
C13 C0AA H0AA 121.3 . .
C1AA C16 Br1 121.1(13) . .
C1AA C16 C0AA 121.4(15) . .
C0AA C16 Br1 117.5(14) . .
C13 N7 H7 118.3 . .
C15 N7 H7 118.3 . .
C15 N7 C13 123.5(16) . .
C0AA C13 H13 120.4 . .
N7 C13 C0AA 119.3(14) . .
N7 C13 H13 120.4 . .
C1AA C15 H15 121.1 . .
N7 C15 C1AA 118(2) . .
N7 C15 H15 121.1 . .
C2 C1 Br1A 120.2(14) . .
C2 C1 C9 120.7(15) . .
C9 C1 Br1A 119.1(12) . .
C1 C2 H2 120.3 . .
C8 C2 C1 119.4(17) . .
C8 C2 H2 120.3 . .
C1 C9 H9 121.4 . .
C6 C9 C1 117.2(16) . .
C6 C9 H9 121.4 . .
C9 C6 H6 119.9 . .
N12 C6 C9 120.2(19) . .
N12 C6 H6 119.9 . .
C2 C8 H8 120.4 . .
N12 C8 C2 119.2(15) . .
N12 C8 H8 120.4 . .
C6 N12 H12 118.4 . .
C8 N12 C6 123.1(15) . .
C8 N12 H12 118.4 . .

loop_
_geom_bond_atom_site_label_1
_geom_bond_atom_site_label_2
_geom_bond_distance
_geom_bond_site_symmetry_2
Pb01 Br03 2.874(3) .
Pb01 Br06 3.2052(14) .
Pb01 Br07 2.8706(15) .
Pb01 Br08 2.904(3) .
Pb01 Br09 3.177(3) .
Pb02 Br06 2.8592(15) .
Pb02 Br07 3.1803(14) 1_545
Pb02 Br08 3.161(3) .
Pb02 Br09 2.914(3) 1_545
Pb02 Br0A 2.870(3) .
Br07 Pb02 3.1803(14) 1_565
Br09 Pb02 2.914(3) 1_565
Br1 C16 1.874(16) .
C1AA H1AA 0.9500 .
C1AA C16 1.36(2) .
C1AA C15 1.38(3) .
C0AA H0AA 0.9500 .
C0AA C16 1.38(3) .
C0AA C13 1.39(2) .
N7 H7 0.8800 .
N7 C13 1.36(2) .
N7 C15 1.34(3) .
C13 H13 0.9500 .
C15 H15 0.9500 .
Br1A C1 1.869(15) .
C1 C2 1.38(3) .
C1 C9 1.40(2) .
C2 H2 0.9500 .
C2 C8 1.35(2) .
C9 H9 0.9500 .
C9 C6 1.36(3) .
C6 H6 0.9500 .
C6 N12 1.34(2) .
C8 H8 0.9500 .
C8 N12 1.33(2) .
N12 H12 0.8800 .

loop_
_geom_torsion_atom_site_label_1
_geom_torsion_atom_site_label_2
_geom_torsion_atom_site_label_3
_geom_torsion_atom_site_label_4
_geom_torsion
C16 C1AA C15 N7 1(3)
C16 C0AA C13 N7 -1(3)
C13 C0AA C16 Br1 179.3(14)
C13 C0AA C16 C1AA -1(3)
C13 N7 C15 C1AA -3(3)
C15 C1AA C16 Br1 -179.4(14)
C15 C1AA C16 C0AA 0(3)
C15 N7 C13 C0AA 3(3)
Br1A C1 C2 C8 -178.9(14)
Br1A C1 C9 C6 -178.4(13)
C1 C2 C8 N12 -2(3)
C1 C9 C6 N12 -4(3)
C2 C1 C9 C6 1(2)
C2 C8 N12 C6 -1(3)
C9 C1 C2 C8 2(2)
C9 C6 N12 C8 4(3)
